data_7720479
loop_
_publ_author_name
'G&#xf3;mez-Paz, Olaya'
'Carballo, Rosa'
'Lago, Ana B.'
'V&#xe1;zquez-L&#xf3;pez, Ezequiel M'
'Covelo, Berta'

_publ_section_title
;
 Structural diversity in Zn(II)/Cu(II) complexes with
 salicylic/acetylsalicylic acids and bis(4-pyridylthio)methane:
 coordination polymers, one organic cocrystal, and one organic salt.
;
_journal_issue 2
_journal_name_full 'Dalton transactions (Cambridge, England : 2003)'
_journal_page_first 724
_journal_page_last 734
_journal_paper_doi 10.1039/d5dt02303c
_journal_volume 55
_journal_year 2026
_chemical_formula_moiety 'C25 H20 N2 O6 S2 Zn, 0.5(H2 O)'
_chemical_formula_sum 'C25 H21 N2 O6.5 S2 Zn'
_chemical_formula_weight 582.93
_space_group_crystal_system monoclinic
_space_group_IT_number 14
_space_group_name_Hall '-P 2ybc'
_space_group_name_H-M_alt 'P 1 21/c 1'
_atom_sites_solution_hydrogens mixed
_atom_sites_solution_primary dual
_audit_creation_date 2024-03-14
_audit_creation_method
;
Olex2 1.5
(compiled 2024.02.16 svn.r378c4104 for OlexSys, GUI svn.r6928)
;
_audit_update_record
;
2025-09-11 deposited with the CCDC.	2025-10-31 downloaded from the CCDC.
;
_cell_angle_alpha 90
_cell_angle_beta 115.5680(10)
_cell_angle_gamma 90
_cell_formula_units_Z 8
_cell_length_a 19.0306(5)
_cell_length_b 13.8281(3)
_cell_length_c 20.5871(5)
_cell_measurement_reflns_used 9994
_cell_measurement_temperature 100.0
_cell_measurement_theta_max 28.27
_cell_measurement_theta_min 2.43
_cell_volume 4887.1(2)
_computing_cell_refinement 'SAINT V8.40B (?, 2016)'
_computing_data_collection 'Bruker APEX3'
_computing_data_reduction 'SAINT V8.40B (?, 2016)'
_computing_molecular_graphics 'Olex2 1.5 (Dolomanov et al., 2009)'
_computing_publication_material 'Olex2 1.5 (Dolomanov et al., 2009)'
_computing_structure_refinement 'XL  (Sheldrick, 2008)'
_computing_structure_solution 'SHELXT 2014/5 (Sheldrick, 2014)'
_diffrn_ambient_temperature 100.0
_diffrn_measured_fraction_theta_full 0.999
_diffrn_measured_fraction_theta_max 0.999
_diffrn_measurement_device_type 'Bruker D8 Venture Photon II CMOS'
_diffrn_measurement_method '\f and \w scans'
_diffrn_radiation_monochromator 'Incoatec HeliosTM multilayer optics'
_diffrn_radiation_type MoK\a
_diffrn_radiation_wavelength 0.71073
_diffrn_reflns_av_R_equivalents 0.0431
_diffrn_reflns_av_unetI/netI 0.0235
_diffrn_reflns_Laue_measured_fraction_full 0.999
_diffrn_reflns_Laue_measured_fraction_max 0.999
_diffrn_reflns_limit_h_max 25
_diffrn_reflns_limit_h_min -25
_diffrn_reflns_limit_k_max 18
_diffrn_reflns_limit_k_min -18
_diffrn_reflns_limit_l_max 27
_diffrn_reflns_limit_l_min -27
_diffrn_reflns_number 96639
_diffrn_reflns_point_group_measured_fraction_full 0.999
_diffrn_reflns_point_group_measured_fraction_max 0.999
_diffrn_reflns_theta_full 25.242
_diffrn_reflns_theta_max 28.299
_diffrn_reflns_theta_min 1.891
_diffrn_source 'Incoatec high brillance I\muS microsource'
_diffrn_source_current 1.0
_diffrn_source_power 0.05
_diffrn_source_voltage 50.0
_diffrn_standards_number 0
_exptl_absorpt_coefficient_mu 1.224
_exptl_absorpt_correction_T_max 0.7457
_exptl_absorpt_correction_T_min 0.6751
_exptl_absorpt_correction_type multi-scan
_exptl_absorpt_process_details
;
SADABS-2016/2 (Bruker,2016/2) was used for absorption correction.
wR2(int) was 0.0732 before and 0.0532 after correction.
The Ratio of minimum to maximum transmission is 0.9053.
The \l/2 correction factor is Not present.
;
_exptl_crystal_colour colourless
_exptl_crystal_colour_primary colourless
_exptl_crystal_density_diffrn 1.585
_exptl_crystal_density_method 'not measured'
_exptl_crystal_description prism
_exptl_crystal_F_000 2392
_exptl_crystal_size_max 0.255
_exptl_crystal_size_mid 0.167
_exptl_crystal_size_min 0.106
_refine_diff_density_max 0.843
_refine_diff_density_min -0.567
_refine_diff_density_rms 0.062
_refine_ls_extinction_method none
_refine_ls_goodness_of_fit_ref 1.024
_refine_ls_hydrogen_treatment constr
_refine_ls_matrix_type full
_refine_ls_number_parameters 665
_refine_ls_number_reflns 12133
_refine_ls_number_restraints 0
_refine_ls_restrained_S_all 1.024
_refine_ls_R_factor_all 0.0360
_refine_ls_R_factor_gt 0.0289
_refine_ls_shift/su_max 0.002
_refine_ls_shift/su_mean 0.000
_refine_ls_structure_factor_coef Fsqd
_refine_ls_weighting_details 'w=1/[\s^2^(Fo^2^)+(0.0334P)^2^+3.3936P] where P=(Fo^2^+2Fc^2^)/3'
_refine_ls_weighting_scheme calc
_refine_ls_wR_factor_gt 0.0691
_refine_ls_wR_factor_ref 0.0730
_reflns_Friedel_coverage 0.000
_reflns_number_gt 10607
_reflns_number_total 12133
_reflns_threshold_expression 'I > 2\s(I)'
_cod_data_source_file d5dt02303c2.cif
_cod_data_source_block 32069101_0m
_cod_original_formula_sum 'C25 H21 N2 O6.50 S2 Zn'
_cod_database_code 7720479
_shelx_shelxl_version_number 2019/1
_shelx_space_group_comment
;
The symmetry employed for this shelxl refinement is uniquely defined
by the following loop, which should always be used as a source of
symmetry information in preference to the above space-group names.
They are only intended as comments.
;
_shelx_estimated_absorpt_t_max 0.881
_shelx_estimated_absorpt_t_min 0.746
_olex2_refinement_description
;
1. Fixed Uiso
 At 1.2 times of:
  All C(H) groups, All C(H,H) groups
 At 1.5 times of:
  All O(H) groups, All O(H,H) groups
2.a Free rotating group:
 O9(H9A,H9B)
2.b Secondary CH2 refined with riding coordinates:
 C17(H17A,H17B), C6(H6A,H6B)
2.c Aromatic/amide H refined with riding coordinates:
 C50(H50), C21(H21), C19(H19), C13(H13), C10(H10), C8(H8), C20(H20), C5(H5),
 C4(H4), C41(H41), C42(H42), C12(H12A), C16(H16), C11(H11), C43(H43), C15(H15),
 C29(H29), C40(H40), C9(H9), C22(H22), C34(H34A), C28(H28), C2(H2), C33(H33),
 C47(H47), C36(H36), C35(H35), C49(H49), C1(H1), C48(H48), C26(H26), C27(H27)
2.d Idealised tetrahedral OH refined as rotating group:
 O56(H56), O78(H78), O12(H12), O34(H34)
;
_olex2_submission_special_instructions 'No special instructions were received'

loop_
_space_group_symop_operation_xyz
'x, y, z'
'-x, y+1/2, -z+1/2'
'-x, -y, -z'
'x, -y-1/2, z-1/2'

loop_
_atom_site_label
_atom_site_type_symbol
_atom_site_fract_x
_atom_site_fract_y
_atom_site_fract_z
_atom_site_U_iso_or_equiv
_atom_site_adp_type
_atom_site_occupancy
_atom_site_site_symmetry_order
_atom_site_calc_flag
_atom_site_refinement_flags_posn
_atom_site_refinement_flags_adp
_atom_site_refinement_flags_occupancy
_atom_site_disorder_assembly
_atom_site_disorder_group
Zn2 Zn 0.51361(2) 0.41009(2) 0.69912(2) 0.01765(5) Uani 1 1 d . . . . .
Zn1 Zn 0.02204(2) 0.79710(2) 0.26631(2) 0.01735(5) Uani 1 1 d . . . . .
S4 S 0.39137(2) 1.02386(3) 0.49183(2) 0.02116(9) Uani 1 1 d . . . . .
S3 S 0.37956(2) 0.94787(3) 0.35437(2) 0.02175(9) Uani 1 1 d . . . . .
S2 S 0.17331(2) 0.59789(3) 0.63146(2) 0.02286(9) Uani 1 1 d . . . . .
S1 S 0.11614(3) 0.45190(3) 0.50744(2) 0.02342(9) Uani 1 1 d . . . . .
O7 O 0.59104(7) 0.39803(9) 0.79849(7) 0.0228(2) Uani 1 1 d . . . . .
O5 O 0.55420(7) 0.47917(8) 0.63985(6) 0.0214(2) Uani 1 1 d . . . . .
O6 O 0.58967(7) 0.60975(9) 0.71057(7) 0.0219(2) Uani 1 1 d . . . . .
O8 O 0.50025(7) 0.31010(9) 0.81199(7) 0.0237(3) Uani 1 1 d . . . . .
O3 O -0.06328(7) 0.88463(9) 0.25176(7) 0.0242(3) Uani 1 1 d . . . . .
O56 O 0.68758(8) 0.72836(9) 0.70065(7) 0.0258(3) Uani 1 1 d . . . . .
H56 H 0.658354 0.704148 0.717383 0.039 Uiso 1 1 calc R U . . .
O1 O -0.00484(7) 0.73564(9) 0.17211(7) 0.0236(3) Uani 1 1 d . . . . .
O2 O -0.10336(7) 0.65904(9) 0.18120(6) 0.0229(2) Uani 1 1 d . . . . .
O78 O 0.53699(7) 0.20739(9) 0.92594(7) 0.0248(3) Uani 1 1 d . . . . .
H78 H 0.507954 0.229977 0.885231 0.037 Uiso 1 1 calc R U . . .
O9 O -0.15343(8) 0.68435(10) 0.29114(7) 0.0296(3) Uani 1 1 d G . . . .
H9A H -0.131660 0.678867 0.261828 0.044 Uiso 1 1 d G U . . .
H9B H -0.194917 0.718984 0.267578 0.044 Uiso 1 1 d G U . . .
O12 O -0.00290(7) 0.75866(10) 0.05054(7) 0.0273(3) Uani 1 1 d . . . . .
H12 H 0.011316 0.767263 0.094819 0.041 Uiso 1 1 calc R U . . .
O4 O 0.01151(7) 0.92338(9) 0.36496(7) 0.0268(3) Uani 1 1 d . . . . .
O34 O -0.04002(8) 1.04370(9) 0.43177(7) 0.0270(3) Uani 1 1 d . . . . .
H34 H -0.009124 1.003065 0.428094 0.040 Uiso 1 1 calc R U . . .
N3 N 0.12848(8) 0.85449(10) 0.28625(7) 0.0185(3) Uani 1 1 d . . . . .
N4 N 0.48454(8) 1.28372(10) 0.64068(8) 0.0187(3) Uani 1 1 d . . . . .
N2 N 0.41136(8) 0.46868(10) 0.68703(7) 0.0176(3) Uani 1 1 d . . . . .
N1 N 0.04723(8) 0.69172(10) 0.34084(7) 0.0184(3) Uani 1 1 d . . . . .
C45 C 0.62678(9) 0.31672(11) 0.90928(9) 0.0177(3) Uani 1 1 d . . . . .
C50 C 0.70204(10) 0.35510(12) 0.93695(9) 0.0208(3) Uani 1 1 d . . . . .
H50 H 0.713846 0.404288 0.910985 0.025 Uiso 1 1 calc R U . . .
C7 C 0.26434(9) 0.54421(12) 0.65370(8) 0.0180(3) Uani 1 1 d . . . . .
C14 C 0.28158(9) 0.91795(12) 0.32920(8) 0.0180(3) Uani 1 1 d . . . . .
C21 C 0.45524(10) 1.20923(12) 0.52637(9) 0.0198(3) Uani 1 1 d . . . . .
H21 H 0.455047 1.213568 0.480239 0.024 Uiso 1 1 calc R U . . .
C37 C 0.58911(9) 0.56051(11) 0.65925(9) 0.0178(3) Uani 1 1 d . . . . .
C38 C 0.63266(9) 0.59531(11) 0.61835(9) 0.0176(3) Uani 1 1 d . . . . .
C19 C 0.42958(9) 1.12417(12) 0.61511(9) 0.0184(3) Uani 1 1 d . . . . .
H19 H 0.411626 1.068796 0.630798 0.022 Uiso 1 1 calc R U . . .
C18 C 0.42739(9) 1.12655(12) 0.54609(9) 0.0178(3) Uani 1 1 d . . . . .
C13 C 0.25947(10) 0.82351(12) 0.30490(9) 0.0203(3) Uani 1 1 d . . . . .
H13 H 0.296691 0.779011 0.303228 0.024 Uiso 1 1 calc R U . . .
C46 C 0.60904(10) 0.24681(12) 0.94930(9) 0.0202(3) Uani 1 1 d . . . . .
C10 C 0.32484(10) 0.60355(12) 0.65728(9) 0.0206(3) Uani 1 1 d . . . . .
H10 H 0.316601 0.670962 0.648333 0.025 Uiso 1 1 calc R U . . .
C8 C 0.27951(10) 0.44623(12) 0.66889(10) 0.0225(3) Uani 1 1 d . . . . .
H8 H 0.239819 0.403833 0.667984 0.027 Uiso 1 1 calc R U . . .
C20 C 0.45805(9) 1.20296(12) 0.65989(9) 0.0186(3) Uani 1 1 d . . . . .
H20 H 0.459122 1.200432 0.706426 0.022 Uiso 1 1 calc R U . . .
C5 C 0.04789(9) 0.70862(12) 0.40512(9) 0.0195(3) Uani 1 1 d . . . . .
H5 H 0.034584 0.771507 0.414712 0.023 Uiso 1 1 calc R U . . .
C3 C 0.08916(9) 0.54749(11) 0.44592(9) 0.0186(3) Uani 1 1 d . . . . .
C4 C 0.06695(10) 0.63919(12) 0.45810(9) 0.0207(3) Uani 1 1 d . . . . .
H4 H 0.064963 0.653713 0.502375 0.025 Uiso 1 1 calc R U . . .
C41 C 0.72286(11) 0.65321(13) 0.54836(10) 0.0259(4) Uani 1 1 d . . . . .
H41 H 0.753754 0.672528 0.524667 0.031 Uiso 1 1 calc R U . . .
C42 C 0.67392(11) 0.57314(14) 0.52325(10) 0.0263(4) Uani 1 1 d . . . . .
H42 H 0.671287 0.538070 0.482579 0.032 Uiso 1 1 calc R U . . .
C12 C 0.18328(10) 0.79551(12) 0.28339(9) 0.0203(3) Uani 1 1 d . . . . .
H12A H 0.168727 0.731625 0.265717 0.024 Uiso 1 1 calc R U . . .
C16 C 0.14968(10) 0.94574(12) 0.30873(9) 0.0214(3) Uani 1 1 d . . . . .
H16 H 0.111431 0.988535 0.310375 0.026 Uiso 1 1 calc R U . . .
C11 C 0.39696(10) 0.56355(12) 0.67394(9) 0.0196(3) Uani 1 1 d . . . . .
H11 H 0.437999 0.604599 0.676251 0.024 Uiso 1 1 calc R U . . .
C43 C 0.62925(10) 0.54527(12) 0.55813(9) 0.0223(3) Uani 1 1 d . . . . .
H43 H 0.595601 0.491042 0.540783 0.027 Uiso 1 1 calc R U . . .
C15 C 0.22446(10) 0.98025(12) 0.32957(9) 0.0204(3) Uani 1 1 d . . . . .
H15 H 0.236665 1.045740 0.343960 0.024 Uiso 1 1 calc R U . . .
C29 C -0.17651(10) 0.62456(12) 0.03197(10) 0.0228(3) Uani 1 1 d . . . . .
H29 H -0.199056 0.596987 0.060821 0.027 Uiso 1 1 calc R U . . .
C39 C 0.68174(10) 0.67635(12) 0.64251(9) 0.0192(3) Uani 1 1 d . . . . .
C44 C 0.56807(9) 0.34376(11) 0.83570(9) 0.0185(3) Uani 1 1 d . . . . .
C40 C 0.72684(10) 0.70465(13) 0.60727(10) 0.0235(3) Uani 1 1 d . . . . .
H40 H 0.760192 0.759245 0.623868 0.028 Uiso 1 1 calc R U . . .
C9 C 0.35318(10) 0.41201(12) 0.68524(10) 0.0224(3) Uani 1 1 d . . . . .
H9 H 0.363370 0.345176 0.695766 0.027 Uiso 1 1 calc R U . . .
C22 C 0.48309(10) 1.28474(12) 0.57454(9) 0.0203(3) Uani 1 1 d . . . . .
H22 H 0.502288 1.340439 0.560447 0.024 Uiso 1 1 calc R U . . .
C34 C -0.23159(10) 1.11840(12) 0.30451(10) 0.0236(3) Uani 1 1 d . . . . .
H34A H -0.271658 1.160302 0.303397 0.028 Uiso 1 1 calc R U . . .
C24 C -0.10636(10) 0.67426(12) 0.06494(9) 0.0191(3) Uani 1 1 d . . . . .
C28 C -0.21416(11) 0.61450(13) -0.04225(10) 0.0263(4) Uani 1 1 d . . . . .
H28 H -0.261825 0.579859 -0.064101 0.032 Uiso 1 1 calc R U . . .
C2 C 0.08826(10) 0.52903(12) 0.37864(9) 0.0219(3) Uani 1 1 d . . . . .
H2 H 0.102652 0.467308 0.368062 0.026 Uiso 1 1 calc R U . . .
C23 C -0.07059(10) 0.68862(11) 0.14450(9) 0.0189(3) Uani 1 1 d . . . . .
C17 C 0.39574(10) 1.05593(12) 0.40790(9) 0.0202(3) Uani 1 1 d . . . . .
H17A H 0.355363 1.104724 0.381574 0.024 Uiso 1 1 calc R U . . .
H17B H 0.447371 1.083751 0.418008 0.024 Uiso 1 1 calc R U . . .
C32 C -0.10393(10) 1.04926(12) 0.36931(9) 0.0208(3) Uani 1 1 d . . . . .
C33 C -0.16293(11) 1.11190(12) 0.36638(10) 0.0233(3) Uani 1 1 d . . . . .
H33 H -0.155683 1.150080 0.407160 0.028 Uiso 1 1 calc R U . . .
C47 C 0.66752(12) 0.21349(15) 1.01403(10) 0.0290(4) Uani 1 1 d . . . . .
H47 H 0.656011 0.165544 1.041073 0.035 Uiso 1 1 calc R U . . .
C30 C -0.05111(10) 0.93032(12) 0.30887(10) 0.0215(3) Uani 1 1 d . . . . .
C36 C -0.18463(10) 1.00355(12) 0.24574(9) 0.0217(3) Uani 1 1 d . . . . .
H36 H -0.192238 0.966655 0.204306 0.026 Uiso 1 1 calc R U . . .
C25 C -0.07244(10) 0.71237(12) 0.02208(10) 0.0222(3) Uani 1 1 d . . . . .
C35 C -0.24304(10) 1.06446(12) 0.24365(10) 0.0227(3) Uani 1 1 d . . . . .
H35 H -0.290475 1.069511 0.201196 0.027 Uiso 1 1 calc R U . . .
C31 C -0.11418(10) 0.99516(11) 0.30803(9) 0.0193(3) Uani 1 1 d . . . . .
C49 C 0.75956(11) 0.32264(15) 1.00149(10) 0.0274(4) Uani 1 1 d . . . . .
H49 H 0.810441 0.349534 1.020128 0.033 Uiso 1 1 calc R U . . .
C1 C 0.06611(10) 0.60204(12) 0.32802(9) 0.0222(3) Uani 1 1 d . . . . .
H1 H 0.064073 0.588498 0.281998 0.027 Uiso 1 1 calc R U . . .
C48 C 0.74183(11) 0.25002(16) 1.03874(10) 0.0315(4) Uani 1 1 d . . . . .
H48 H 0.781695 0.225213 1.081969 0.038 Uiso 1 1 calc R U . . .
C6 C 0.10666(10) 0.50116(13) 0.58429(9) 0.0235(3) Uani 1 1 d . . . . .
H6A H 0.114023 0.448015 0.618854 0.028 Uiso 1 1 calc R U . . .
H6B H 0.052792 0.525466 0.568071 0.028 Uiso 1 1 calc R U . . .
C26 C -0.11123(11) 0.70409(14) -0.05262(10) 0.0272(4) Uani 1 1 d . . . . .
H26 H -0.089253 0.731929 -0.081853 0.033 Uiso 1 1 calc R U . . .
C27 C -0.18129(11) 0.65574(14) -0.08432(10) 0.0283(4) Uani 1 1 d . . . . .
H27 H -0.207328 0.650549 -0.135274 0.034 Uiso 1 1 calc R U . . .

loop_
_atom_site_aniso_label
_atom_site_aniso_U_11
_atom_site_aniso_U_22
_atom_site_aniso_U_33
_atom_site_aniso_U_23
_atom_site_aniso_U_13
_atom_site_aniso_U_12
Zn2 0.01330(9) 0.01804(9) 0.02177(10) 0.00254(7) 0.00770(7) -0.00024(7)
Zn1 0.01623(9) 0.01703(9) 0.01777(9) 0.00041(7) 0.00637(7) 0.00078(7)
S4 0.0237(2) 0.02044(19) 0.01955(19) 0.00140(15) 0.00954(16) -0.00513(15)
S3 0.01553(19) 0.0270(2) 0.0231(2) -0.00223(16) 0.00863(16) 0.00021(15)
S2 0.0172(2) 0.0285(2) 0.02066(19) -0.00121(16) 0.00606(16) 0.00629(16)
S1 0.0247(2) 0.01802(19) 0.0218(2) 0.00303(15) 0.00471(16) 0.00051(15)
O7 0.0181(6) 0.0247(6) 0.0236(6) 0.0037(5) 0.0072(5) -0.0006(5)
O5 0.0192(6) 0.0206(6) 0.0260(6) 0.0028(5) 0.0112(5) -0.0033(4)
O6 0.0208(6) 0.0231(6) 0.0260(6) 0.0004(5) 0.0140(5) 0.0004(5)
O8 0.0174(6) 0.0258(6) 0.0251(6) 0.0007(5) 0.0066(5) -0.0032(5)
O3 0.0258(6) 0.0201(6) 0.0302(7) 0.0030(5) 0.0152(5) 0.0055(5)
O56 0.0281(7) 0.0236(6) 0.0318(7) -0.0066(5) 0.0186(6) -0.0070(5)
O1 0.0195(6) 0.0260(6) 0.0247(6) -0.0070(5) 0.0091(5) -0.0027(5)
O2 0.0259(6) 0.0237(6) 0.0232(6) 0.0006(5) 0.0143(5) -0.0009(5)
O78 0.0248(6) 0.0320(7) 0.0205(6) -0.0041(5) 0.0124(5) -0.0084(5)
O9 0.0306(7) 0.0388(8) 0.0237(6) 0.0021(6) 0.0158(6) 0.0021(6)
O12 0.0231(6) 0.0327(7) 0.0280(6) 0.0059(6) 0.0128(5) -0.0048(5)
O4 0.0237(6) 0.0243(6) 0.0312(7) 0.0028(5) 0.0109(5) 0.0045(5)
O34 0.0254(7) 0.0272(7) 0.0245(6) -0.0010(5) 0.0071(5) 0.0026(5)
N3 0.0184(7) 0.0184(6) 0.0185(6) 0.0008(5) 0.0076(5) 0.0009(5)
N4 0.0159(7) 0.0180(6) 0.0219(7) 0.0028(5) 0.0079(5) -0.0001(5)
N2 0.0145(6) 0.0194(6) 0.0190(6) 0.0022(5) 0.0072(5) -0.0001(5)
N1 0.0162(6) 0.0179(6) 0.0197(7) 0.0008(5) 0.0063(5) 0.0002(5)
C45 0.0180(8) 0.0182(7) 0.0180(7) -0.0052(6) 0.0090(6) 0.0001(6)
C50 0.0203(8) 0.0226(8) 0.0218(8) -0.0060(6) 0.0113(7) -0.0020(6)
C7 0.0147(7) 0.0245(8) 0.0146(7) 0.0005(6) 0.0060(6) 0.0025(6)
C14 0.0176(8) 0.0211(8) 0.0153(7) 0.0013(6) 0.0070(6) 0.0014(6)
C21 0.0184(8) 0.0219(8) 0.0191(7) 0.0053(6) 0.0080(6) -0.0008(6)
C37 0.0124(7) 0.0182(7) 0.0226(8) 0.0049(6) 0.0075(6) 0.0024(6)
C38 0.0151(7) 0.0172(7) 0.0209(8) 0.0034(6) 0.0082(6) 0.0019(6)
C19 0.0152(7) 0.0193(7) 0.0212(8) 0.0052(6) 0.0083(6) -0.0003(6)
C18 0.0131(7) 0.0191(7) 0.0196(7) 0.0032(6) 0.0056(6) -0.0002(6)
C13 0.0208(8) 0.0199(8) 0.0213(8) 0.0010(6) 0.0101(6) 0.0041(6)
C46 0.0221(8) 0.0234(8) 0.0177(7) -0.0065(6) 0.0110(6) -0.0027(6)
C10 0.0220(8) 0.0184(7) 0.0229(8) 0.0030(6) 0.0113(7) 0.0008(6)
C8 0.0167(8) 0.0217(8) 0.0289(9) 0.0032(7) 0.0095(7) -0.0022(6)
C20 0.0151(7) 0.0221(8) 0.0188(7) 0.0044(6) 0.0077(6) 0.0018(6)
C5 0.0177(8) 0.0184(7) 0.0214(8) -0.0014(6) 0.0074(6) 0.0028(6)
C3 0.0147(7) 0.0183(7) 0.0196(7) 0.0012(6) 0.0044(6) -0.0005(6)
C4 0.0188(8) 0.0238(8) 0.0189(8) -0.0002(6) 0.0074(6) 0.0033(6)
C41 0.0249(9) 0.0279(9) 0.0312(9) 0.0069(7) 0.0181(8) 0.0026(7)
C42 0.0299(10) 0.0286(9) 0.0247(9) -0.0010(7) 0.0158(8) 0.0011(7)
C12 0.0231(8) 0.0181(7) 0.0204(8) -0.0009(6) 0.0099(7) 0.0002(6)
C16 0.0207(8) 0.0195(8) 0.0248(8) -0.0014(6) 0.0106(7) 0.0026(6)
C11 0.0188(8) 0.0199(7) 0.0224(8) 0.0019(6) 0.0110(6) -0.0021(6)
C43 0.0230(8) 0.0200(8) 0.0247(8) 0.0007(6) 0.0110(7) -0.0014(6)
C15 0.0204(8) 0.0170(7) 0.0235(8) -0.0019(6) 0.0092(7) 0.0009(6)
C29 0.0232(9) 0.0199(8) 0.0301(9) 0.0010(7) 0.0161(7) 0.0012(6)
C39 0.0179(8) 0.0174(7) 0.0229(8) 0.0021(6) 0.0094(6) 0.0025(6)
C44 0.0182(8) 0.0156(7) 0.0219(8) -0.0035(6) 0.0090(6) 0.0013(6)
C40 0.0194(8) 0.0223(8) 0.0311(9) 0.0037(7) 0.0131(7) -0.0015(6)
C9 0.0187(8) 0.0184(7) 0.0296(9) 0.0048(7) 0.0097(7) -0.0001(6)
C22 0.0180(8) 0.0196(8) 0.0232(8) 0.0054(6) 0.0089(6) -0.0009(6)
C34 0.0229(9) 0.0197(8) 0.0345(9) 0.0025(7) 0.0185(8) 0.0007(6)
C24 0.0204(8) 0.0172(7) 0.0211(8) 0.0005(6) 0.0102(6) 0.0024(6)
C28 0.0212(9) 0.0243(8) 0.0309(9) -0.0068(7) 0.0088(7) -0.0015(7)
C2 0.0239(9) 0.0177(7) 0.0227(8) -0.0016(6) 0.0086(7) 0.0022(6)
C23 0.0201(8) 0.0162(7) 0.0226(8) 0.0013(6) 0.0114(6) 0.0036(6)
C17 0.0201(8) 0.0221(8) 0.0184(7) 0.0010(6) 0.0083(6) -0.0027(6)
C32 0.0209(8) 0.0188(7) 0.0239(8) 0.0030(6) 0.0107(7) -0.0022(6)
C33 0.0267(9) 0.0201(8) 0.0270(9) -0.0003(7) 0.0154(7) -0.0009(6)
C47 0.0334(10) 0.0369(10) 0.0184(8) 0.0011(7) 0.0127(7) -0.0028(8)
C30 0.0214(8) 0.0170(7) 0.0292(9) 0.0064(6) 0.0138(7) 0.0002(6)
C36 0.0221(8) 0.0184(7) 0.0261(8) -0.0006(6) 0.0117(7) -0.0036(6)
C25 0.0217(8) 0.0201(8) 0.0268(8) 0.0030(6) 0.0125(7) 0.0022(6)
C35 0.0165(8) 0.0219(8) 0.0290(9) 0.0010(7) 0.0091(7) -0.0029(6)
C31 0.0202(8) 0.0158(7) 0.0252(8) 0.0020(6) 0.0129(7) -0.0014(6)
C49 0.0194(8) 0.0397(10) 0.0218(8) -0.0078(7) 0.0077(7) -0.0031(7)
C1 0.0237(9) 0.0212(8) 0.0213(8) -0.0016(6) 0.0094(7) 0.0015(6)
C48 0.0280(10) 0.0462(11) 0.0171(8) -0.0001(8) 0.0066(7) 0.0030(8)
C6 0.0151(8) 0.0324(9) 0.0234(8) 0.0062(7) 0.0087(6) 0.0007(7)
C26 0.0284(10) 0.0311(9) 0.0262(9) 0.0065(7) 0.0157(8) 0.0049(7)
C27 0.0303(10) 0.0316(9) 0.0209(8) -0.0011(7) 0.0092(7) 0.0075(8)

loop_
_atom_type_symbol
_atom_type_description
_atom_type_scat_dispersion_real
_atom_type_scat_dispersion_imag
_atom_type_scat_source
C C 0.0033 0.0016 'International Tables Vol C Tables 4.2.6.8 and 6.1.1.4'
H H 0.0000 0.0000 'International Tables Vol C Tables 4.2.6.8 and 6.1.1.4'
N N 0.0061 0.0033 'International Tables Vol C Tables 4.2.6.8 and 6.1.1.4'
O O 0.0106 0.0060 'International Tables Vol C Tables 4.2.6.8 and 6.1.1.4'
S S 0.1246 0.1234 'International Tables Vol C Tables 4.2.6.8 and 6.1.1.4'
Zn Zn 0.2839 1.4301 'International Tables Vol C Tables 4.2.6.8 and 6.1.1.4'

loop_
_geom_angle_atom_site_label_1
_geom_angle_atom_site_label_2
_geom_angle_atom_site_label_3
_geom_angle
_geom_angle_site_symmetry_1
_geom_angle_site_symmetry_3
_geom_angle_publ_flag
O7 Zn2 O5 112.02(5) . . ?
O7 Zn2 N4 115.64(5) . 1_545 ?
O7 Zn2 N2 114.58(5) . . ?
O5 Zn2 N4 97.42(5) . 1_545 ?
O5 Zn2 N2 110.27(5) . . ?
N2 Zn2 N4 105.48(6) . 1_545 ?
O3 Zn1 O1 105.80(5) . . ?
O3 Zn1 N3 118.61(5) . . ?
O3 Zn1 N1 118.40(6) . . ?
O1 Zn1 N3 100.30(5) . . ?
O1 Zn1 N1 108.19(5) . . ?
N1 Zn1 N3 103.76(6) . . ?
C18 S4 C17 104.01(8) . . ?
C14 S3 C17 104.78(8) . . ?
C7 S2 C6 102.22(8) . . ?
C3 S1 C6 103.95(8) . . ?
C44 O7 Zn2 112.41(11) . . ?
C37 O5 Zn2 121.82(11) . . ?
C30 O3 Zn1 111.26(11) . . ?
C39 O56 H56 109.5 . . ?
C23 O1 Zn1 115.91(11) . . ?
C46 O78 H78 109.5 . . ?
H9A O9 H9B 104.5 . . ?
C25 O12 H12 109.5 . . ?
C32 O34 H34 109.5 . . ?
C12 N3 Zn1 118.38(11) . . ?
C16 N3 Zn1 123.86(12) . . ?
C16 N3 C12 117.45(15) . . ?
C20 N4 Zn2 124.77(11) . 1_565 ?
C22 N4 Zn2 117.66(11) . 1_565 ?
C22 N4 C20 117.10(14) . . ?
C11 N2 Zn2 121.21(11) . . ?
C11 N2 C9 118.00(14) . . ?
C9 N2 Zn2 120.50(11) . . ?
C5 N1 Zn1 121.56(11) . . ?
C5 N1 C1 117.68(14) . . ?
C1 N1 Zn1 120.74(12) . . ?
C50 C45 C46 119.10(15) . . ?
C50 C45 C44 120.38(15) . . ?
C46 C45 C44 120.33(15) . . ?
C45 C50 H50 119.5 . . ?
C49 C50 C45 121.05(17) . . ?
C49 C50 H50 119.5 . . ?
C10 C7 S2 117.79(13) . . ?
C10 C7 C8 118.41(15) . . ?
C8 C7 S2 123.79(13) . . ?
C13 C14 S3 116.32(13) . . ?
C15 C14 S3 125.87(13) . . ?
C15 C14 C13 117.79(15) . . ?
C18 C21 H21 120.4 . . ?
C22 C21 H21 120.4 . . ?
C22 C21 C18 119.25(16) . . ?
O5 C37 C38 116.55(15) . . ?
O6 C37 O5 123.72(15) . . ?
O6 C37 C38 119.70(14) . . ?
C43 C38 C37 121.09(15) . . ?
C43 C38 C39 118.59(15) . . ?
C39 C38 C37 120.21(15) . . ?
C18 C19 H19 120.3 . . ?
C20 C19 H19 120.3 . . ?
C20 C19 C18 119.33(15) . . ?
C21 C18 S4 124.93(13) . . ?
C21 C18 C19 117.76(15) . . ?
C19 C18 S4 117.30(12) . . ?
C14 C13 H13 120.3 . . ?
C12 C13 C14 119.40(15) . . ?
C12 C13 H13 120.3 . . ?
O78 C46 C45 122.11(15) . . ?
O78 C46 C47 118.26(16) . . ?
C47 C46 C45 119.59(16) . . ?
C7 C10 H10 120.4 . . ?
C11 C10 C7 119.29(15) . . ?
C11 C10 H10 120.4 . . ?
C7 C8 H8 120.7 . . ?
C9 C8 C7 118.68(15) . . ?
C9 C8 H8 120.7 . . ?
N4 C20 C19 123.07(15) . . ?
N4 C20 H20 118.5 . . ?
C19 C20 H20 118.5 . . ?
N1 C5 H5 118.4 . . ?
N1 C5 C4 123.19(15) . . ?
C4 C5 H5 118.4 . . ?
C4 C3 S1 125.10(13) . . ?
C4 C3 C2 117.93(15) . . ?
C2 C3 S1 116.95(12) . . ?
C5 C4 C3 119.21(16) . . ?
C5 C4 H4 120.4 . . ?
C3 C4 H4 120.4 . . ?
C42 C41 H41 119.7 . . ?
C40 C41 H41 119.7 . . ?
C40 C41 C42 120.64(17) . . ?
C41 C42 H42 120.3 . . ?
C43 C42 C41 119.37(17) . . ?
C43 C42 H42 120.3 . . ?
N3 C12 C13 122.98(15) . . ?
N3 C12 H12A 118.5 . . ?
C13 C12 H12A 118.5 . . ?
N3 C16 H16 118.4 . . ?
N3 C16 C15 123.14(16) . . ?
C15 C16 H16 118.4 . . ?
N2 C11 C10 122.46(15) . . ?
N2 C11 H11 118.8 . . ?
C10 C11 H11 118.8 . . ?
C38 C43 H43 119.4 . . ?
C42 C43 C38 121.28(16) . . ?
C42 C43 H43 119.4 . . ?
C14 C15 H15 120.4 . . ?
C16 C15 C14 119.17(15) . . ?
C16 C15 H15 120.4 . . ?
C24 C29 H29 119.4 . . ?
C28 C29 H29 119.4 . . ?
C28 C29 C24 121.22(17) . . ?
O56 C39 C38 121.53(15) . . ?
O56 C39 C40 118.28(15) . . ?
C40 C39 C38 120.18(16) . . ?
O7 C44 C45 117.16(14) . . ?
O8 C44 O7 123.05(15) . . ?
O8 C44 C45 119.72(15) . . ?
C41 C40 C39 119.93(16) . . ?
C41 C40 H40 120.0 . . ?
C39 C40 H40 120.0 . . ?
N2 C9 C8 123.11(15) . . ?
N2 C9 H9 118.4 . . ?
C8 C9 H9 118.4 . . ?
N4 C22 C21 123.49(15) . . ?
N4 C22 H22 118.3 . . ?
C21 C22 H22 118.3 . . ?
C33 C34 H34A 119.5 . . ?
C33 C34 C35 120.96(16) . . ?
C35 C34 H34A 119.5 . . ?
C29 C24 C23 119.30(15) . . ?
C29 C24 C25 118.97(16) . . ?
C25 C24 C23 121.70(15) . . ?
C29 C28 H28 120.4 . . ?
C29 C28 C27 119.19(17) . . ?
C27 C28 H28 120.4 . . ?
C3 C2 H2 120.6 . . ?
C1 C2 C3 118.87(15) . . ?
C1 C2 H2 120.6 . . ?
O1 C23 C24 116.30(15) . . ?
O2 C23 O1 122.70(16) . . ?
O2 C23 C24 120.97(15) . . ?
S4 C17 H17A 110.1 . . ?
S4 C17 H17B 110.1 . . ?
S3 C17 S4 108.22(9) . . ?
S3 C17 H17A 110.1 . . ?
S3 C17 H17B 110.1 . . ?
H17A C17 H17B 108.4 . . ?
O34 C32 C33 117.20(16) . . ?
O34 C32 C31 123.26(16) . . ?
C33 C32 C31 119.54(16) . . ?
C34 C33 C32 120.21(17) . . ?
C34 C33 H33 119.9 . . ?
C32 C33 H33 119.9 . . ?
C46 C47 H47 120.0 . . ?
C48 C47 C46 120.05(18) . . ?
C48 C47 H47 120.0 . . ?
O3 C30 C31 117.75(15) . . ?
O4 C30 O3 122.49(16) . . ?
O4 C30 C31 119.75(16) . . ?
C35 C36 H36 119.4 . . ?
C35 C36 C31 121.18(16) . . ?
C31 C36 H36 119.4 . . ?
O12 C25 C24 122.32(16) . . ?
O12 C25 C26 118.00(16) . . ?
C26 C25 C24 119.68(16) . . ?
C34 C35 H35 120.4 . . ?
C36 C35 C34 119.18(16) . . ?
C36 C35 H35 120.4 . . ?
C32 C31 C30 120.66(15) . . ?
C36 C31 C32 118.91(15) . . ?
C36 C31 C30 120.43(15) . . ?
C50 C49 H49 120.5 . . ?
C50 C49 C48 119.00(17) . . ?
C48 C49 H49 120.5 . . ?
N1 C1 C2 123.05(16) . . ?
N1 C1 H1 118.5 . . ?
C2 C1 H1 118.5 . . ?
C47 C48 C49 121.10(18) . . ?
C47 C48 H48 119.4 . . ?
C49 C48 H48 119.4 . . ?
S2 C6 H6A 108.3 . . ?
S2 C6 H6B 108.3 . . ?
S1 C6 S2 115.97(9) . . ?
S1 C6 H6A 108.3 . . ?
S1 C6 H6B 108.3 . . ?
H6A C6 H6B 107.4 . . ?
C25 C26 H26 119.8 . . ?
C27 C26 C25 120.38(17) . . ?
C27 C26 H26 119.8 . . ?
C28 C27 H27 119.8 . . ?
C26 C27 C28 120.48(17) . . ?
C26 C27 H27 119.8 . . ?

loop_
_geom_bond_atom_site_label_1
_geom_bond_atom_site_label_2
_geom_bond_distance
_geom_bond_site_symmetry_2
_geom_bond_publ_flag
Zn2 O7 1.9449(12) . ?
Zn2 O5 1.9523(12) . ?
Zn2 N4 2.0574(14) 1_545 ?
Zn2 N2 2.0216(14) . ?
Zn1 O3 1.9419(12) . ?
Zn1 O1 1.9719(12) . ?
Zn1 N3 2.0455(14) . ?
Zn1 N1 2.0182(14) . ?
S4 C18 1.7531(17) . ?
S4 C17 1.8204(17) . ?
S3 C14 1.7558(17) . ?
S3 C17 1.8026(17) . ?
S2 C7 1.7541(16) . ?
S2 C6 1.8104(19) . ?
S1 C3 1.7476(16) . ?
S1 C6 1.8014(19) . ?
O7 C44 1.277(2) . ?
O5 C37 1.280(2) . ?
O6 C37 1.253(2) . ?
O8 C44 1.256(2) . ?
O3 C30 1.265(2) . ?
O56 H56 0.8400 . ?
O56 C39 1.359(2) . ?
O1 C23 1.303(2) . ?
O2 C23 1.239(2) . ?
O78 H78 0.8400 . ?
O78 C46 1.356(2) . ?
O9 H9A 0.8702 . ?
O9 H9B 0.8703 . ?
O12 H12 0.8400 . ?
O12 C25 1.355(2) . ?
O4 C30 1.255(2) . ?
O34 H34 0.8400 . ?
O34 C32 1.337(2) . ?
N3 C12 1.345(2) . ?
N3 C16 1.345(2) . ?
N4 C20 1.353(2) . ?
N4 C22 1.350(2) . ?
N2 C11 1.343(2) . ?
N2 C9 1.344(2) . ?
N1 C5 1.338(2) . ?
N1 C1 1.349(2) . ?
C45 C50 1.398(2) . ?
C45 C46 1.403(2) . ?
C45 C44 1.491(2) . ?
C50 H50 0.9500 . ?
C50 C49 1.382(3) . ?
C7 C10 1.390(2) . ?
C7 C8 1.392(2) . ?
C14 C13 1.397(2) . ?
C14 C15 1.390(2) . ?
C21 H21 0.9500 . ?
C21 C18 1.392(2) . ?
C21 C22 1.379(2) . ?
C37 C38 1.493(2) . ?
C38 C43 1.397(2) . ?
C38 C39 1.405(2) . ?
C19 H19 0.9500 . ?
C19 C18 1.404(2) . ?
C19 C20 1.378(2) . ?
C13 H13 0.9500 . ?
C13 C12 1.376(2) . ?
C46 C47 1.395(2) . ?
C10 H10 0.9500 . ?
C10 C11 1.379(2) . ?
C8 H8 0.9500 . ?
C8 C9 1.377(2) . ?
C20 H20 0.9500 . ?
C5 H5 0.9500 . ?
C5 C4 1.379(2) . ?
C3 C4 1.393(2) . ?
C3 C2 1.401(2) . ?
C4 H4 0.9500 . ?
C41 H41 0.9500 . ?
C41 C42 1.395(3) . ?
C41 C40 1.380(3) . ?
C42 H42 0.9500 . ?
C42 C43 1.383(3) . ?
C12 H12A 0.9500 . ?
C16 H16 0.9500 . ?
C16 C15 1.382(2) . ?
C11 H11 0.9500 . ?
C43 H43 0.9500 . ?
C15 H15 0.9500 . ?
C29 H29 0.9500 . ?
C29 C24 1.390(2) . ?
C29 C28 1.387(3) . ?
C39 C40 1.398(2) . ?
C40 H40 0.9500 . ?
C9 H9 0.9500 . ?
C22 H22 0.9500 . ?
C34 H34A 0.9500 . ?
C34 C33 1.379(3) . ?
C34 C35 1.392(3) . ?
C24 C23 1.491(2) . ?
C24 C25 1.402(2) . ?
C28 H28 0.9500 . ?
C28 C27 1.391(3) . ?
C2 H2 0.9500 . ?
C2 C1 1.380(2) . ?
C17 H17A 0.9900 . ?
C17 H17B 0.9900 . ?
C32 C33 1.399(2) . ?
C32 C31 1.406(2) . ?
C33 H33 0.9500 . ?
C47 H47 0.9500 . ?
C47 C48 1.376(3) . ?
C30 C31 1.492(2) . ?
C36 H36 0.9500 . ?
C36 C35 1.380(2) . ?
C36 C31 1.404(2) . ?
C25 C26 1.394(3) . ?
C35 H35 0.9500 . ?
C49 H49 0.9500 . ?
C49 C48 1.391(3) . ?
C1 H1 0.9500 . ?
C48 H48 0.9500 . ?
C6 H6A 0.9900 . ?
C6 H6B 0.9900 . ?
C26 H26 0.9500 . ?
C26 C27 1.378(3) . ?
C27 H27 0.9500 . ?

loop_
_geom_hbond_atom_site_label_D
_geom_hbond_atom_site_label_H
_geom_hbond_atom_site_label_A
_geom_hbond_distance_DH
_geom_hbond_distance_HA
_geom_hbond_distance_DA
_geom_hbond_angle_DHA
_geom_hbond_site_symmetry_A
_geom_hbond_publ_flag
O56 H56 O6 0.84 1.81 2.5558(17) 147.1 . yes
O78 H78 O6 0.84 2.63 3.1120(17) 117.4 2_646 yes
O78 H78 O8 0.84 1.83 2.5679(18) 146.5 . yes
O12 H12 O1 0.84 1.80 2.5390(18) 145.8 . yes
O34 H34 O4 0.84 1.87 2.6051(19) 145.3 . yes
C21 H21 O78 0.95 2.53 3.286(2) 137.1 4_575 yes
C8 H8 O9 0.95 2.47 3.376(2) 159.9 3_566 yes
C20 H20 O6 0.95 2.59 3.419(2) 145.5 2_656 yes
C20 H20 O8 0.95 2.48 3.236(2) 136.2 1_565 yes
C5 H5 O4 0.95 2.29 3.080(2) 139.6 . yes
C4 H4 S2 0.95 2.68 3.3053(17) 123.9 . yes
C4 H4 O12 0.95 2.29 3.093(2) 142.4 4_576 yes
C16 H16 O2 0.95 2.37 3.111(2) 134.1 2 yes
C40 H40 O2 0.95 2.60 3.474(2) 152.8 4_676 yes
C22 H22 O5 0.95 2.44 3.049(2) 122.1 1_565 yes
C2 H2 O3 0.95 2.52 3.212(2) 129.7 2_545 yes
C6 H6B S1 0.99 2.92 3.8800(17) 163.2 3_566 yes
C26 H26 O9 0.95 2.63 3.338(2) 131.7 4_575 yes

loop_
_geom_torsion_atom_site_label_1
_geom_torsion_atom_site_label_2
_geom_torsion_atom_site_label_3
_geom_torsion_atom_site_label_4
_geom_torsion
_geom_torsion_site_symmetry_1
_geom_torsion_site_symmetry_2
_geom_torsion_site_symmetry_3
_geom_torsion_site_symmetry_4
_geom_torsion_publ_flag
Zn2 O7 C44 O8 -6.4(2) . . . . ?
Zn2 O7 C44 C45 170.74(11) . . . . ?
Zn2 O5 C37 O6 -11.7(2) . . . . ?
Zn2 O5 C37 C38 166.79(10) . . . . ?
Zn2 N4 C20 C19 171.24(12) 1_565 . . . ?
Zn2 N4 C22 C21 -171.51(13) 1_565 . . . ?
Zn2 N2 C11 C10 172.35(13) . . . . ?
Zn2 N2 C9 C8 -172.24(14) . . . . ?
Zn1 O3 C30 O4 5.1(2) . . . . ?
Zn1 O3 C30 C31 -175.50(11) . . . . ?
Zn1 O1 C23 O2 -20.6(2) . . . . ?
Zn1 O1 C23 C24 157.65(11) . . . . ?
Zn1 N3 C12 C13 -171.31(13) . . . . ?
Zn1 N3 C16 C15 172.62(13) . . . . ?
Zn1 N1 C5 C4 -178.11(13) . . . . ?
Zn1 N1 C1 C2 176.06(13) . . . . ?
S3 C14 C13 C12 -179.15(13) . . . . ?
S3 C14 C15 C16 -179.48(13) . . . . ?
S2 C7 C10 C11 -179.38(13) . . . . ?
S2 C7 C8 C9 179.58(14) . . . . ?
S1 C3 C4 C5 179.24(13) . . . . ?
S1 C3 C2 C1 178.98(13) . . . . ?
O5 C37 C38 C43 5.5(2) . . . . ?
O5 C37 C38 C39 -170.72(14) . . . . ?
O6 C37 C38 C43 -175.98(15) . . . . ?
O6 C37 C38 C39 7.8(2) . . . . ?
O3 C30 C31 C32 -178.93(15) . . . . ?
O3 C30 C31 C36 0.7(2) . . . . ?
O56 C39 C40 C41 179.56(16) . . . . ?
O78 C46 C47 C48 178.49(17) . . . . ?
O12 C25 C26 C27 178.50(16) . . . . ?
O4 C30 C31 C32 0.5(2) . . . . ?
O4 C30 C31 C36 -179.87(15) . . . . ?
O34 C32 C33 C34 -177.55(16) . . . . ?
O34 C32 C31 C30 -2.7(2) . . . . ?
O34 C32 C31 C36 177.72(15) . . . . ?
N3 C16 C15 C14 -1.6(3) . . . . ?
N1 C5 C4 C3 2.1(3) . . . . ?
C45 C50 C49 C48 0.6(3) . . . . ?
C45 C46 C47 C48 0.8(3) . . . . ?
C50 C45 C46 O78 179.29(15) . . . . ?
C50 C45 C46 C47 -3.1(2) . . . . ?
C50 C45 C44 O7 4.0(2) . . . . ?
C50 C45 C44 O8 -178.73(15) . . . . ?
C50 C49 C48 C47 -3.0(3) . . . . ?
C7 S2 C6 S1 -56.47(11) . . . . ?
C7 C10 C11 N2 0.0(3) . . . . ?
C7 C8 C9 N2 -0.2(3) . . . . ?
C14 S3 C17 S4 68.61(10) . . . . ?
C14 C13 C12 N3 -1.7(3) . . . . ?
C37 C38 C43 C42 -175.20(16) . . . . ?
C37 C38 C39 O56 -3.9(2) . . . . ?
C37 C38 C39 C40 175.32(15) . . . . ?
C38 C39 C40 C41 0.3(3) . . . . ?
C18 S4 C17 S3 168.17(8) . . . . ?
C18 C21 C22 N4 -0.5(3) . . . . ?
C18 C19 C20 N4 -0.1(2) . . . . ?
C13 C14 C15 C16 2.4(2) . . . . ?
C46 C45 C50 C49 2.4(2) . . . . ?
C46 C45 C44 O7 -171.01(15) . . . . ?
C46 C45 C44 O8 6.2(2) . . . . ?
C46 C47 C48 C49 2.3(3) . . . . ?
C10 C7 C8 C9 -1.4(3) . . . . ?
C8 C7 C10 C11 1.5(2) . . . . ?
C20 N4 C22 C21 1.0(2) . . . . ?
C20 C19 C18 S4 179.46(12) . . . . ?
C20 C19 C18 C21 0.7(2) . . . . ?
C5 N1 C1 C2 -2.2(3) . . . . ?
C3 S1 C6 S2 -65.85(11) . . . . ?
C3 C2 C1 N1 1.9(3) . . . . ?
C4 C3 C2 C1 0.4(2) . . . . ?
C41 C42 C43 C38 -0.5(3) . . . . ?
C42 C41 C40 C39 0.2(3) . . . . ?
C12 N3 C16 C15 -0.9(2) . . . . ?
C16 N3 C12 C13 2.6(2) . . . . ?
C11 N2 C9 C8 1.7(3) . . . . ?
C43 C38 C39 O56 179.82(15) . . . . ?
C43 C38 C39 C40 -1.0(2) . . . . ?
C15 C14 C13 C12 -0.8(2) . . . . ?
C29 C24 C23 O1 179.92(15) . . . . ?
C29 C24 C23 O2 -1.8(2) . . . . ?
C29 C24 C25 O12 -177.64(16) . . . . ?
C29 C24 C25 C26 3.2(2) . . . . ?
C29 C28 C27 C26 1.5(3) . . . . ?
C39 C38 C43 C42 1.1(2) . . . . ?
C44 C45 C50 C49 -172.64(16) . . . . ?
C44 C45 C46 O78 -5.6(2) . . . . ?
C44 C45 C46 C47 171.97(16) . . . . ?
C40 C41 C42 C43 -0.2(3) . . . . ?
C9 N2 C11 C10 -1.6(2) . . . . ?
C22 N4 C20 C19 -0.7(2) . . . . ?
C22 C21 C18 S4 -179.07(13) . . . . ?
C22 C21 C18 C19 -0.4(2) . . . . ?
C24 C29 C28 C27 -0.6(3) . . . . ?
C24 C25 C26 C27 -2.3(3) . . . . ?
C28 C29 C24 C23 176.13(15) . . . . ?
C28 C29 C24 C25 -1.8(3) . . . . ?
C2 C3 C4 C5 -2.3(2) . . . . ?
C23 C24 C25 O12 4.5(3) . . . . ?
C23 C24 C25 C26 -174.66(16) . . . . ?
C17 S4 C18 C21 -2.60(16) . . . . ?
C17 S4 C18 C19 178.68(13) . . . . ?
C17 S3 C14 C13 -162.48(13) . . . . ?
C17 S3 C14 C15 19.37(17) . . . . ?
C33 C34 C35 C36 0.2(3) . . . . ?
C33 C32 C31 C30 177.92(15) . . . . ?
C33 C32 C31 C36 -1.7(2) . . . . ?
C25 C24 C23 O1 -2.2(2) . . . . ?
C25 C24 C23 O2 176.07(16) . . . . ?
C25 C26 C27 C28 -0.1(3) . . . . ?
C35 C34 C33 C32 -1.1(3) . . . . ?
C35 C36 C31 C32 0.7(2) . . . . ?
C35 C36 C31 C30 -178.87(15) . . . . ?
C31 C32 C33 C34 1.9(3) . . . . ?
C31 C36 C35 C34 0.0(3) . . . . ?
C1 N1 C5 C4 0.1(2) . . . . ?
C6 S2 C7 C10 148.67(13) . . . . ?
C6 S2 C7 C8 -32.28(16) . . . . ?
C6 S1 C3 C4 0.63(17) . . . . ?
C6 S1 C3 C2 -177.80(13) . . . . ?
